data_4022653
loop_
_publ_author_name
'Tomoyuki Okuyama'
'Yutaka Tani'
'Kentaro Miyake'
'Yasushi Yokoyama'

_publ_contact_author_address
;
    Graduate School of Engineering, Yokohama National University, 
79-5, Tokiwadai, Hodogaya-ku, Yokohama, 240-8501, Japan
;
_publ_contact_author_email ' yyokoyam@ynu.ac.jp '
_publ_contact_author_fax ' +81-45-339-3934 '
_publ_contact_author_name ' Yasushi Yokoyama'
_publ_section_title
;
 Chiral Helicenoid Diarylethene with Large Change
 in Specific Optical Rotation by Photochromism
;
_journal_name_full 'Journal of Organic Chemistry'
_journal_page_first 1634
_journal_page_last 1638
_journal_paper_doi 10.1021/jo0620213
_journal_volume 72
_journal_year 2007
_chemical_formula_moiety 'C32 H22 F6 O2 S3 '
_chemical_formula_sum 'C32 H22 F6 O2 S3'
_chemical_formula_weight 648.69
_space_group_IT_number 14
_symmetry_cell_setting monoclinic
_symmetry_Int_Tables_number 14
_symmetry_space_group_name_Hall '-P 2ybc'
_symmetry_space_group_name_H-M 'P 1 21/c 1'
_audit_creation_date 'Tue Sep  5 10:58:30 2006'
_audit_creation_method 'by teXsan'
_cell_angle_alpha 90
_cell_angle_beta 90.949(5)
_cell_angle_gamma 90
_cell_formula_units_Z 4
_cell_length_a 8.7776(4)
_cell_length_b 19.952(5)
_cell_length_c 16.671(1)
_cell_measurement_reflns_used 25
_cell_measurement_temperature 296.2
_cell_measurement_theta_max 42.3
_cell_measurement_theta_min 22.5
_cell_volume 2919.3(8)
_computing_data_reduction 'teXsan Ver. 2.0'
_computing_publication_material 'teXsan Ver. 2.0'
_computing_structure_refinement SHELXL97
_computing_structure_solution SIR92
_diffrn_measured_fraction_theta_full 1.0649
_diffrn_measured_fraction_theta_max 1.0649
_diffrn_measurement_device_type 'Enraf Nonius CAD-4'
_diffrn_radiation_type 'Cu K\a'
_diffrn_radiation_wavelength 1.5418
_diffrn_reflns_av_R_equivalents 0.014
_diffrn_reflns_limit_h_max 0
_diffrn_reflns_limit_h_min -10
_diffrn_reflns_limit_k_max 0
_diffrn_reflns_limit_k_min -24
_diffrn_reflns_limit_l_max 20
_diffrn_reflns_limit_l_min -20
_diffrn_reflns_number 6306
_diffrn_reflns_theta_full 71.92
_diffrn_reflns_theta_max 71.92
_exptl_absorpt_coefficient_mu 2.931
_exptl_absorpt_correction_T_max 0.999
_exptl_absorpt_correction_T_min 0.617
_exptl_absorpt_correction_type psi-scan
_exptl_absorpt_process_details '(North, Phillips & Mathews, 1968)'
_exptl_crystal_colour yellow
_exptl_crystal_density_diffrn 1.476
_exptl_crystal_density_method 'not measured'
_exptl_crystal_description plate
_exptl_crystal_F_000 1328.00
_exptl_crystal_size_max 0.430
_exptl_crystal_size_mid 0.300
_exptl_crystal_size_min 0.080
_refine_diff_density_max 0.66
_refine_diff_density_min -0.54
_refine_ls_extinction_coef 0.0000
_refine_ls_extinction_expression Fc^*^=kFc[1+0.001xFc^2^\l^3^/sin(2\q)]^-1/4^
_refine_ls_extinction_method SHELXL
_refine_ls_goodness_of_fit_ref 1.055
_refine_ls_hydrogen_treatment noref
_refine_ls_number_parameters 388
_refine_ls_number_reflns 5728
_refine_ls_R_factor_gt 0.0668
_refine_ls_shift/su_max 0.0000
_refine_ls_structure_factor_coef Fsqd
_refine_ls_weighting_details 'w = 1/[\s^2^(Fo^2^) + (0.1312P)^2^+1.1958P] where P=(Fo^2^+2Fc^2^)/3'
_refine_ls_weighting_scheme calc
_refine_ls_wR_factor_ref 0.2146
_reflns_number_gt 4181
_reflns_number_total 5728
_reflns_threshold_expression >2.0sigma(I)
_cod_data_source_file jo0620213si20061012_105010.cif
_cod_data_source_block comp3o
_cod_original_sg_symbol_H-M 'P 21/c       '
_cod_original_formula_sum 'C32 H22 F6 O2 S3 '
_cod_database_code 4022653

loop_
_symmetry_equiv_pos_as_xyz
x,y,z
-x,1/2+y,1/2-z
-x,-y,-z
x,1/2-y,1/2+z

loop_
_atom_site_label
_atom_site_type_symbol
_atom_site_fract_x
_atom_site_fract_y
_atom_site_fract_z
_atom_site_U_iso_or_equiv
_atom_site_adp_type
_atom_site_occupancy
_atom_site_symmetry_multiplicity
_atom_site_calc_flag
S(1) S 0.1261(1) 0.32159(7) 0.66418(7) 0.0937(4) Uani 1.00 1 d
S(2) S 0.5352(1) 0.10707(5) 0.51345(5) 0.0668(3) Uani 1.00 1 d
S(3) S 0.7024(1) 0.26777(5) 0.20175(5) 0.0644(3) Uani 1.00 1 d
F(1) F 0.6386(4) 0.0129(1) 0.3756(2) 0.0994(8) Uani 1.00 1 d
F(2) F 0.4028(3) 0.0352(2) 0.3548(2) 0.1029(9) Uani 1.00 1 d
F(3) F 0.6223(5) -0.0130(1) 0.2247(2) 0.123(1) Uani 1.00 1 d
F(4) F 0.4334(4) 0.0522(2) 0.2061(2) 0.124(1) Uani 1.00 1 d
F(5) F 0.8130(3) 0.0838(2) 0.2144(2) 0.114(1) Uani 1.00 1 d
F(6) F 0.6270(5) 0.1304(2) 0.1519(1) 0.118(1) Uani 1.00 1 d
O(1) O 1.0408(3) 0.2015(2) 0.4189(2) 0.0734(7) Uani 1.00 1 d
O(2) O 1.0218(4) 0.0850(2) 0.4270(2) 0.0925(9) Uani 1.00 1 d
C(1) C 0.4083(4) 0.2598(2) 0.3682(2) 0.0604(8) Uani 1.00 1 d
C(2) C 0.4514(4) 0.2154(2) 0.4370(2) 0.0517(7) Uani 1.00 1 d
C(3) C 0.4003(4) 0.2232(2) 0.5189(2) 0.0536(7) Uani 1.00 1 d
C(4) C 0.3152(4) 0.2753(2) 0.5568(2) 0.0593(8) Uani 1.00 1 d
C(5) C 0.2885(4) 0.3448(2) 0.5363(2) 0.0657(9) Uani 1.00 1 d
C(6) C 0.3612(5) 0.3871(2) 0.4815(2) 0.074(1) Uani 1.00 1 d
C(7) C 0.3218(7) 0.4530(3) 0.4765(3) 0.095(1) Uani 1.00 1 d
C(8) C 0.2089(7) 0.4799(3) 0.5263(4) 0.104(2) Uani 1.00 1 d
C(9) C 0.1411(7) 0.4415(3) 0.5814(3) 0.103(2) Uani 1.00 1 d
C(10) C 0.1827(5) 0.3751(3) 0.5880(3) 0.082(1) Uani 1.00 1 d
C(11) C 0.2426(4) 0.2585(2) 0.6290(2) 0.072(1) Uani 1.00 1 d
C(12) C 0.2665(5) 0.1984(2) 0.6698(2) 0.080(1) Uani 1.00 1 d
C(13) C 0.3658(5) 0.1531(2) 0.6404(2) 0.074(1) Uani 1.00 1 d
C(14) C 0.4296(4) 0.1658(2) 0.5645(2) 0.0613(8) Uani 1.00 1 d
C(15) C 0.5263(4) 0.1564(2) 0.4275(2) 0.0532(7) Uani 1.00 1 d
C(16) C 0.5770(4) 0.1265(2) 0.3521(2) 0.0528(7) Uani 1.00 1 d
C(17) C 0.5426(5) 0.0545(2) 0.3347(2) 0.0671(9) Uani 1.00 1 d
C(18) C 0.5687(5) 0.0461(2) 0.2442(2) 0.072(1) Uani 1.00 1 d
C(19) C 0.6681(5) 0.1050(2) 0.2230(2) 0.0673(9) Uani 1.00 1 d
C(20) C 0.6564(4) 0.1540(2) 0.2912(2) 0.0532(7) Uani 1.00 1 d
C(21) C 0.7316(4) 0.2192(2) 0.2872(2) 0.0523(7) Uani 1.00 1 d
C(22) C 0.8255(4) 0.3284(2) 0.2377(2) 0.0637(9) Uani 1.00 1 d
C(23) C 0.8626(6) 0.3887(2) 0.1996(3) 0.081(1) Uani 1.00 1 d
C(24) C 0.9672(6) 0.4299(2) 0.2356(3) 0.089(1) Uani 1.00 1 d
C(25) C 1.0354(5) 0.4130(2) 0.3088(3) 0.079(1) Uani 1.00 1 d
C(26) C 0.9980(4) 0.3544(2) 0.3472(2) 0.0675(9) Uani 1.00 1 d
C(27) C 0.8891(4) 0.3108(2) 0.3129(2) 0.0559(7) Uani 1.00 1 d
C(28) C 0.8314(4) 0.2474(2) 0.3410(2) 0.0540(7) Uani 1.00 1 d
C(29) C 0.8807(4) 0.2154(2) 0.4193(2) 0.0646(9) Uani 1.00 1 d
C(30) C 0.8473(5) 0.2581(3) 0.4924(2) 0.090(1) Uani 1.00 1 d
C(31) C 1.0739(5) 0.1390(3) 0.3833(3) 0.081(1) Uani 1.00 1 d
C(32) C 1.0973(9) 0.0782(3) 0.5032(4) 0.127(2) Uani 1.00 1 d
H(1) H 0.4983 0.2734 0.3407 0.0604 Uiso 1.00 1 calc
H(2) H 0.3418 0.2359 0.3319 0.0604 Uiso 1.00 1 calc
H(3) H 0.3565 0.2988 0.3879 0.0604 Uiso 1.00 1 calc
H(4) H 0.4389 0.3694 0.4472 0.0744 Uiso 1.00 1 calc
H(5) H 0.3712 0.4812 0.4382 0.0949 Uiso 1.00 1 calc
H(6) H 0.1822 0.5266 0.5210 0.1044 Uiso 1.00 1 calc
H(7) H 0.0658 0.4605 0.6153 0.1030 Uiso 1.00 1 calc
H(8) H 0.2124 0.1892 0.7183 0.0796 Uiso 1.00 1 calc
H(9) H 0.3925 0.1137 0.6707 0.0743 Uiso 1.00 1 calc
H(10) H 0.8147 0.4010 0.1495 0.0811 Uiso 1.00 1 calc
H(11) H 0.9939 0.4711 0.2096 0.0891 Uiso 1.00 1 calc
H(12) H 1.1093 0.4428 0.3330 0.0793 Uiso 1.00 1 calc
H(13) H 1.0459 0.3431 0.3976 0.0675 Uiso 1.00 1 calc
H(14) H 0.8274 0.1736 0.4247 0.0646 Uiso 1.00 1 calc
H(15) H 0.8773 0.2343 0.5402 0.0901 Uiso 1.00 1 calc
H(16) H 0.9035 0.2994 0.4895 0.0901 Uiso 1.00 1 calc
H(17) H 0.7403 0.2678 0.4939 0.0901 Uiso 1.00 1 calc
H(18) H 1.0273 0.1375 0.3309 0.0808 Uiso 1.00 1 calc
H(19) H 1.1825 0.1348 0.3787 0.0808 Uiso 1.00 1 calc
H(20) H 1.0537 0.0408 0.5315 0.1270 Uiso 1.00 1 calc
H(21) H 1.2034 0.0704 0.4958 0.1270 Uiso 1.00 1 calc
H(22) H 1.0830 0.1183 0.5341 0.1270 Uiso 1.00 1 calc

loop_
_atom_site_aniso_label
_atom_site_aniso_U_11
_atom_site_aniso_U_22
_atom_site_aniso_U_33
_atom_site_aniso_U_12
_atom_site_aniso_U_13
_atom_site_aniso_U_23
S(1) 0.0799(7) 0.134(1) 0.0680(6) -0.0058(7) 0.0310(5) -0.0394(6)
S(2) 0.0834(6) 0.0723(6) 0.0450(4) -0.0025(4) 0.0112(4) 0.0060(4)
S(3) 0.0672(5) 0.0843(6) 0.0419(4) 0.0028(4) 0.0032(3) 0.0096(4)
F(1) 0.146(2) 0.075(2) 0.078(2) 0.016(2) -0.001(2) 0.007(1)
F(2) 0.098(2) 0.108(2) 0.104(2) -0.042(2) 0.041(2) -0.036(2)
F(3) 0.187(3) 0.083(2) 0.101(2) 0.012(2) 0.061(2) -0.018(2)
F(4) 0.107(2) 0.179(3) 0.086(2) -0.040(2) -0.025(2) 0.001(2)
F(5) 0.082(2) 0.136(2) 0.126(2) -0.002(2) 0.050(2) -0.055(2)
F(6) 0.212(4) 0.102(2) 0.040(1) -0.021(2) -0.009(2) -0.002(1)
O(1) 0.051(1) 0.091(2) 0.078(2) -0.009(1) -0.004(1) 0.019(1)
O(2) 0.087(2) 0.094(2) 0.096(2) -0.025(2) -0.018(2) 0.014(2)
C(1) 0.064(2) 0.079(2) 0.039(1) 0.012(2) 0.009(1) -0.002(1)
C(2) 0.048(2) 0.071(2) 0.037(1) -0.005(1) 0.009(1) -0.003(1)
C(3) 0.052(2) 0.072(2) 0.037(1) -0.011(1) 0.011(1) -0.010(1)
C(4) 0.051(2) 0.084(2) 0.043(2) -0.011(2) 0.012(1) -0.016(1)
C(5) 0.063(2) 0.087(3) 0.047(2) -0.002(2) 0.004(1) -0.019(2)
C(6) 0.086(3) 0.079(3) 0.058(2) 0.006(2) 0.000(2) -0.011(2)
C(7) 0.126(4) 0.089(3) 0.069(3) 0.010(3) -0.013(3) -0.004(2)
C(8) 0.123(4) 0.092(3) 0.098(4) 0.036(3) -0.017(3) -0.024(3)
C(9) 0.106(4) 0.113(4) 0.091(3) 0.029(3) 0.004(3) -0.032(3)
C(10) 0.070(2) 0.106(3) 0.070(2) 0.012(2) 0.000(2) -0.031(2)
C(11) 0.063(2) 0.104(3) 0.049(2) -0.017(2) 0.021(2) -0.029(2)
C(12) 0.096(3) 0.100(3) 0.043(2) -0.042(2) 0.027(2) -0.019(2)
C(13) 0.099(3) 0.085(3) 0.040(2) -0.033(2) 0.017(2) -0.004(2)
C(14) 0.069(2) 0.074(2) 0.041(2) -0.015(2) 0.011(1) -0.004(1)
C(15) 0.052(2) 0.069(2) 0.039(1) -0.004(1) 0.010(1) 0.001(1)
C(16) 0.051(2) 0.065(2) 0.042(1) 0.003(1) 0.010(1) 0.000(1)
C(17) 0.070(2) 0.073(2) 0.058(2) -0.001(2) 0.017(2) -0.006(2)
C(18) 0.084(3) 0.077(2) 0.056(2) 0.004(2) 0.007(2) -0.014(2)
C(19) 0.073(2) 0.086(3) 0.043(2) 0.004(2) 0.015(2) -0.006(2)
C(20) 0.049(2) 0.072(2) 0.038(1) 0.006(1) 0.007(1) -0.002(1)
C(21) 0.049(2) 0.071(2) 0.037(1) 0.005(1) 0.011(1) 0.002(1)
C(22) 0.067(2) 0.072(2) 0.052(2) 0.010(2) 0.014(2) 0.007(2)
C(23) 0.093(3) 0.077(3) 0.074(3) 0.004(2) 0.010(2) 0.018(2)
C(24) 0.110(4) 0.063(2) 0.095(3) -0.001(2) 0.027(3) 0.008(2)
C(25) 0.082(3) 0.070(2) 0.087(3) -0.010(2) 0.022(2) -0.012(2)
C(26) 0.066(2) 0.074(2) 0.063(2) 0.000(2) 0.017(2) -0.010(2)
C(27) 0.054(2) 0.068(2) 0.046(2) 0.003(1) 0.011(1) -0.002(1)
C(28) 0.049(2) 0.074(2) 0.040(1) 0.005(1) 0.010(1) 0.001(1)
C(29) 0.052(2) 0.099(3) 0.043(2) -0.006(2) 0.002(1) 0.011(2)
C(30) 0.081(3) 0.147(4) 0.042(2) -0.015(3) 0.009(2) -0.007(2)
C(31) 0.066(2) 0.105(3) 0.071(2) 0.005(2) 0.004(2) 0.012(2)
C(32) 0.159(6) 0.114(4) 0.106(4) -0.033(4) -0.044(4) 0.038(3)

loop_
_atom_type_symbol
_atom_type_description
_atom_type_scat_dispersion_real
_atom_type_scat_dispersion_imag
_atom_type_scat_source
C C 0.018 0.009
;International Tables for Crystallography
(1992, Vol. C, Tables 4.2.6.8 and 6.1.1.4)
;
H H 0.000 0.000
;International Tables for Crystallography
(1992, Vol. C, Table 6.1.1.4)
;
F F 0.073 0.053
;International Tables for Crystallography
(1992, Vol. C, Tables 4.2.6.8 and 6.1.1.4)
;
O O 0.049 0.032
;International Tables for Crystallography
(1992, Vol. C, Tables 4.2.6.8 and 6.1.1.4)
;
S S 0.333 0.557
;International Tables for Crystallography
(1992, Vol. C, Tables 4.2.6.8 and 6.1.1.4)
;

loop_
_geom_angle_atom_site_label_1
_geom_angle_atom_site_label_2
_geom_angle_atom_site_label_3
_geom_angle
_geom_angle_publ_flag
C(10) S(1) C(11) 91.2(2) yes
C(14) S(2) C(15) 90.3(2) yes
C(21) S(3) C(22) 91.3(2) yes
C(29) O(1) C(31) 112.4(3) yes
C(31) O(2) C(32) 112.9(4) yes
C(2) C(1) H(1) 109.6 no
C(2) C(1) H(2) 109.5 no
C(2) C(1) H(3) 109.4 no
H(1) C(1) H(2) 109.6 no
H(1) C(1) H(3) 109.4 no
H(2) C(1) H(3) 109.4 no
C(1) C(2) C(3) 125.4(3) yes
C(1) C(2) C(15) 122.7(3) yes
C(3) C(2) C(15) 111.2(3) yes
C(2) C(3) C(4) 131.6(3) yes
C(2) C(3) C(14) 111.5(3) yes
C(4) C(3) C(14) 116.5(3) yes
C(3) C(4) C(5) 132.4(3) yes
C(3) C(4) C(11) 116.8(3) yes
C(5) C(4) C(11) 110.8(3) yes
C(4) C(5) C(6) 131.0(4) yes
C(4) C(5) C(10) 111.8(3) yes
C(6) C(5) C(10) 116.7(4) yes
C(5) C(6) C(7) 120.2(4) yes
C(5) C(6) H(4) 119.9 no
C(7) C(6) H(4) 119.8 no
C(6) C(7) C(8) 120.8(5) yes
C(6) C(7) H(5) 119.3 no
C(8) C(7) H(5) 119.9 no
C(7) C(8) C(9) 120.6(5) yes
C(7) C(8) H(6) 119.1 no
C(9) C(8) H(6) 120.3 no
C(8) C(9) C(10) 118.9(5) yes
C(8) C(9) H(7) 119.9 no
C(10) C(9) H(7) 121.3 no
S(1) C(10) C(5) 112.4(3) yes
S(1) C(10) C(9) 124.7(4) yes
C(5) C(10) C(9) 122.6(4) yes
S(1) C(11) C(4) 113.3(3) yes
S(1) C(11) C(12) 123.0(3) yes
C(4) C(11) C(12) 123.7(4) yes
C(11) C(12) C(13) 119.4(4) yes
C(11) C(12) H(8) 120.1 no
C(13) C(12) H(8) 120.5 no
C(12) C(13) C(14) 118.1(4) yes
C(12) C(13) H(9) 120.6 no
C(14) C(13) H(9) 121.3 no
S(2) C(14) C(3) 112.5(2) yes
S(2) C(14) C(13) 122.9(3) yes
C(3) C(14) C(13) 124.2(3) yes
S(2) C(15) C(2) 114.1(2) yes
S(2) C(15) C(16) 117.7(2) yes
C(2) C(15) C(16) 127.4(3) yes
C(15) C(16) C(17) 119.6(3) yes
C(15) C(16) C(20) 130.0(3) yes
C(17) C(16) C(20) 110.4(3) yes
F(1) C(17) F(2) 105.2(3) yes
F(1) C(17) C(16) 111.7(3) yes
F(1) C(17) C(18) 108.9(3) yes
F(2) C(17) C(16) 114.4(3) yes
F(2) C(17) C(18) 111.5(3) yes
C(16) C(17) C(18) 105.2(3) yes
F(3) C(18) F(4) 106.3(4) yes
F(3) C(18) C(17) 113.6(3) yes
F(3) C(18) C(19) 115.5(4) yes
F(4) C(18) C(17) 108.0(3) yes
F(4) C(18) C(19) 109.2(3) yes
C(17) C(18) C(19) 103.9(3) yes
F(5) C(19) F(6) 105.4(3) yes
F(5) C(19) C(18) 109.3(3) yes
F(5) C(19) C(20) 111.1(3) yes
F(6) C(19) C(18) 110.8(3) yes
F(6) C(19) C(20) 113.9(3) yes
C(18) C(19) C(20) 106.4(3) yes
C(16) C(20) C(19) 110.2(3) yes
C(16) C(20) C(21) 129.2(3) yes
C(19) C(20) C(21) 120.5(3) yes
S(3) C(21) C(20) 118.2(2) yes
S(3) C(21) C(28) 113.2(3) yes
C(20) C(21) C(28) 128.5(3) yes
S(3) C(22) C(23) 126.5(3) yes
S(3) C(22) C(27) 111.8(3) yes
C(23) C(22) C(27) 121.7(4) yes
C(22) C(23) C(24) 118.6(4) yes
C(22) C(23) H(10) 120.7 no
C(24) C(23) H(10) 120.7 no
C(23) C(24) C(25) 121.1(4) yes
C(23) C(24) H(11) 119.1 no
C(25) C(24) H(11) 119.9 no
C(24) C(25) C(26) 120.8(4) yes
C(24) C(25) H(12) 119.7 no
C(26) C(25) H(12) 119.5 no
C(25) C(26) C(27) 120.1(4) yes
C(25) C(26) H(13) 120.2 no
C(27) C(26) H(13) 119.7 no
C(22) C(27) C(26) 117.8(3) yes
C(22) C(27) C(28) 111.8(3) yes
C(26) C(27) C(28) 130.4(3) yes
C(21) C(28) C(27) 111.8(3) yes
C(21) C(28) C(29) 124.5(3) yes
C(27) C(28) C(29) 123.6(3) yes
O(1) C(29) C(28) 110.2(3) yes
O(1) C(29) C(30) 108.3(3) yes
O(1) C(29) H(14) 108.1 no
C(28) C(29) C(30) 113.6(4) yes
C(28) C(29) H(14) 108.3 no
C(30) C(29) H(14) 108.1 no
C(29) C(30) H(15) 109.5 no
C(29) C(30) H(16) 109.6 no
C(29) C(30) H(17) 109.6 no
H(15) C(30) H(16) 109.3 no
H(15) C(30) H(17) 109.3 no
H(16) C(30) H(17) 109.4 no
O(1) C(31) O(2) 113.3(4) yes
O(1) C(31) H(18) 108.7 no
O(1) C(31) H(19) 108.7 no
O(2) C(31) H(18) 108.5 no
O(2) C(31) H(19) 108.2 no
H(18) C(31) H(19) 109.4 no
O(2) C(32) H(20) 109.0 no
O(2) C(32) H(21) 109.9 no
O(2) C(32) H(22) 109.6 no
H(20) C(32) H(21) 109.4 no
H(20) C(32) H(22) 108.9 no
H(21) C(32) H(22) 110.0 no

loop_
_geom_bond_atom_site_label_1
_geom_bond_atom_site_label_2
_geom_bond_distance
_geom_bond_publ_flag
S(1) C(10) 1.738(5) yes
S(1) C(11) 1.730(4) yes
S(2) C(14) 1.727(4) yes
S(2) C(15) 1.740(3) yes
S(3) C(21) 1.738(3) yes
S(3) C(22) 1.722(4) yes
F(1) C(17) 1.359(5) yes
F(2) C(17) 1.334(5) yes
F(3) C(18) 1.313(5) yes
F(4) C(18) 1.343(5) yes
F(5) C(19) 1.350(5) yes
F(6) C(19) 1.334(4) yes
O(1) C(29) 1.432(4) yes
O(1) C(31) 1.414(6) yes
O(2) C(31) 1.382(6) yes
O(2) C(32) 1.429(7) yes
C(1) C(2) 1.493(5) yes
C(1) H(1) 0.959 no
C(1) H(2) 0.960 no
C(1) H(3) 0.962 no
C(2) C(3) 1.452(4) yes
C(2) C(15) 1.358(5) yes
C(3) C(4) 1.433(5) yes
C(3) C(14) 1.398(5) yes
C(4) C(5) 1.446(6) yes
C(4) C(11) 1.411(5) yes
C(5) C(6) 1.404(6) yes
C(5) C(10) 1.414(6) yes
C(6) C(7) 1.362(7) yes
C(6) H(4) 0.965 no
C(7) C(8) 1.409(8) yes
C(7) H(5) 0.960 no
C(8) C(9) 1.344(9) yes
C(8) H(6) 0.965 no
C(9) C(10) 1.378(8) yes
C(9) H(7) 0.955 no
C(11) C(12) 1.394(6) yes
C(12) C(13) 1.354(6) yes
C(12) H(8) 0.961 no
C(13) C(14) 1.415(5) yes
C(13) H(9) 0.960 no
C(15) C(16) 1.467(4) yes
C(16) C(17) 1.494(5) yes
C(16) C(20) 1.357(4) yes
C(17) C(18) 1.539(5) yes
C(18) C(19) 1.509(6) yes
C(19) C(20) 1.504(5) yes
C(20) C(21) 1.462(5) yes
C(21) C(28) 1.364(4) yes
C(22) C(23) 1.402(6) yes
C(22) C(27) 1.408(5) yes
C(23) C(24) 1.365(7) yes
C(23) H(10) 0.960 no
C(24) C(25) 1.392(7) yes
C(24) H(11) 0.959 no
C(25) C(26) 1.376(6) yes
C(25) H(12) 0.964 no
C(26) C(27) 1.407(5) yes
C(26) H(13) 0.959 no
C(27) C(28) 1.445(5) yes
C(28) C(29) 1.509(5) yes
C(29) C(30) 1.520(6) yes
C(29) H(14) 0.961 no
C(30) H(15) 0.962 no
C(30) H(16) 0.961 no
C(30) H(17) 0.960 no
C(31) H(18) 0.960 no
C(31) H(19) 0.961 no
C(32) H(20) 0.967 no
C(32) H(21) 0.954 no
C(32) H(22) 0.960 no

loop_
_geom_contact_atom_site_label_1
_geom_contact_atom_site_label_2
_geom_contact_distance
_geom_contact_site_symmetry_2
S(1) F(5) 3.448(3) 4_455
S(2) F(1) 3.401(3) 3_656
S(3) C(13) 3.489(4) 4_554
S(3) C(14) 3.542(4) 4_554
F(1) C(13) 3.322(5) 3_656
F(1) C(32) 3.550(8) 3_756
F(2) C(31) 3.592(5) 1_455
F(3) C(25) 3.402(6) 2_745
F(3) C(7) 3.466(6) 2_645
F(3) C(13) 3.587(5) 3_656
F(4) C(10) 3.269(6) 4_554
F(4) C(9) 3.277(7) 4_554
F(6) C(5) 3.548(5) 4_554
O(1) C(1) 3.544(4) 1_655
O(1) C(3) 3.571(4) 1_655
C(13) C(32) 3.583(8) 1_455
C(14) C(32) 3.536(8) 1_455
C(32) C(32) 3.56(1) 3_756

loop_
_geom_torsion_atom_site_label_1
_geom_torsion_atom_site_label_2
_geom_torsion_atom_site_label_3
_geom_torsion_atom_site_label_4
_geom_torsion
_geom_torsion_publ_flag
S(1) C(10) C(5) C(4) 3.9(4) yes
S(1) C(10) C(5) C(6) -169.3(3) yes
S(1) C(10) C(9) C(8) 170.9(4) yes
S(1) C(11) C(4) C(3) -173.3(3) yes
S(1) C(11) C(4) C(5) 7.5(4) yes
S(1) C(11) C(12) C(13) -176.5(3) yes
S(2) C(14) C(3) C(2) 6.6(4) yes
S(2) C(14) C(3) C(4) -179.1(2) yes
S(2) C(14) C(13) C(12) -170.3(3) yes
S(2) C(15) C(2) C(1) -169.6(3) yes
S(2) C(15) C(2) C(3) 1.6(4) yes
S(2) C(15) C(16) C(17) 37.8(4) yes
S(2) C(15) C(16) C(20) -141.4(3) yes
S(3) C(21) C(20) C(16) -133.4(3) yes
S(3) C(21) C(20) C(19) 50.1(4) yes
S(3) C(21) C(28) C(27) -0.4(4) yes
S(3) C(21) C(28) C(29) -178.4(3) yes
S(3) C(22) C(23) C(24) -177.6(4) yes
S(3) C(22) C(27) C(26) 176.8(3) yes
S(3) C(22) C(27) C(28) -1.4(4) yes
F(1) C(17) C(16) C(15) -78.0(4) yes
F(1) C(17) C(16) C(20) 101.4(3) yes
F(1) C(17) C(18) F(3) 26.3(5) yes
F(1) C(17) C(18) F(4) 144.0(4) yes
F(1) C(17) C(18) C(19) -100.0(4) yes
F(2) C(17) C(16) C(15) 41.4(4) yes
F(2) C(17) C(16) C(20) -139.2(3) yes
F(2) C(17) C(18) F(3) -89.3(4) yes
F(2) C(17) C(18) F(4) 28.4(5) yes
F(2) C(17) C(18) C(19) 144.3(3) yes
F(3) C(18) C(17) C(16) 146.2(4) yes
F(3) C(18) C(19) F(5) -21.6(5) yes
F(3) C(18) C(19) F(6) 94.1(4) yes
F(3) C(18) C(19) C(20) -141.6(3) yes
F(4) C(18) C(17) C(16) -96.2(4) yes
F(4) C(18) C(19) F(5) -141.4(3) yes
F(4) C(18) C(19) F(6) -25.6(5) yes
F(4) C(18) C(19) C(20) 98.6(4) yes
F(5) C(19) C(18) C(17) 103.5(3) yes
F(5) C(19) C(20) C(16) -111.8(3) yes
F(5) C(19) C(20) C(21) 65.3(4) yes
F(6) C(19) C(18) C(17) -140.7(3) yes
F(6) C(19) C(20) C(16) 129.4(4) yes
F(6) C(19) C(20) C(21) -53.6(5) yes
O(1) C(29) C(28) C(21) 116.2(4) yes
O(1) C(29) C(28) C(27) -61.5(4) yes
O(1) C(31) O(2) C(32) -65.7(5) yes
O(2) C(31) O(1) C(29) -66.8(4) yes
C(1) C(2) C(3) C(4) -7.5(6) yes
C(1) C(2) C(3) C(14) 165.6(3) yes
C(1) C(2) C(15) C(16) 0.1(5) yes
C(2) C(3) C(4) C(5) -20.9(6) yes
C(2) C(3) C(4) C(11) 160.1(3) yes
C(2) C(3) C(14) C(13) -166.4(3) yes
C(2) C(15) S(2) C(14) 1.8(3) yes
C(2) C(15) C(16) C(17) -131.6(4) yes
C(2) C(15) C(16) C(20) 49.2(5) yes
C(3) C(2) C(15) C(16) 171.3(3) yes
C(3) C(4) C(5) C(6) -14.4(7) yes
C(3) C(4) C(5) C(10) 173.8(4) yes
C(3) C(4) C(11) C(12) 9.1(5) yes
C(3) C(14) S(2) C(15) -4.9(3) yes
C(3) C(14) C(13) C(12) 2.1(6) yes
C(4) C(3) C(2) C(15) -178.4(3) yes
C(4) C(3) C(14) C(13) 7.9(5) yes
C(4) C(5) C(6) C(7) -175.6(4) yes
C(4) C(5) C(10) C(9) 178.6(4) yes
C(4) C(11) S(1) C(10) -4.6(3) yes
C(4) C(11) C(12) C(13) 0.9(6) yes
C(5) C(4) C(3) C(14) 166.2(4) yes
C(5) C(4) C(11) C(12) -170.1(4) yes
C(5) C(6) C(7) C(8) 0.4(7) yes
C(5) C(10) S(1) C(11) 0.3(3) yes
C(5) C(10) C(9) C(8) -3.2(8) yes
C(6) C(5) C(4) C(11) 164.7(4) yes
C(6) C(5) C(10) C(9) 5.5(6) yes
C(6) C(7) C(8) C(9) 2.0(9) yes
C(7) C(6) C(5) C(10) -4.0(6) yes
C(7) C(8) C(9) C(10) -0.7(9) yes
C(9) C(10) S(1) C(11) -174.3(5) yes
C(10) S(1) C(11) C(12) 173.1(4) yes
C(10) C(5) C(4) C(11) -7.2(4) yes
C(11) C(4) C(3) C(14) -12.8(5) yes
C(11) C(12) C(13) C(14) -6.5(6) yes
C(13) C(14) S(2) C(15) 168.3(3) yes
C(14) S(2) C(15) C(16) -169.0(3) yes
C(14) C(3) C(2) C(15) -5.2(4) yes
C(15) C(16) C(17) C(18) 164.1(3) yes
C(15) C(16) C(20) C(19) -174.6(3) yes
C(15) C(16) C(20) C(21) 8.7(6) yes
C(16) C(17) C(18) C(19) 19.8(4) yes
C(16) C(20) C(19) C(18) 7.0(4) yes
C(16) C(20) C(21) C(28) 50.4(5) yes
C(17) C(16) C(20) C(19) 6.1(4) yes
C(17) C(16) C(20) C(21) -170.6(3) yes
C(17) C(18) C(19) C(20) -16.5(4) yes
C(18) C(17) C(16) C(20) -16.6(4) yes
C(18) C(19) C(20) C(21) -175.9(3) yes
C(19) C(20) C(21) C(28) -126.1(4) yes
C(20) C(21) S(3) C(22) -177.1(3) yes
C(20) C(21) C(28) C(27) 175.9(3) yes
C(20) C(21) C(28) C(29) -2.0(5) yes
C(21) S(3) C(22) C(23) -179.0(4) yes
C(21) S(3) C(22) C(27) 1.0(3) yes
C(21) C(28) C(27) C(22) 1.2(4) yes
C(21) C(28) C(27) C(26) -176.7(4) yes
C(21) C(28) C(29) C(30) -122.1(4) yes
C(22) S(3) C(21) C(28) -0.3(3) yes
C(22) C(23) C(24) C(25) -0.4(7) yes
C(22) C(27) C(26) C(25) 2.2(6) yes
C(22) C(27) C(28) C(29) 179.1(3) yes
C(23) C(22) C(27) C(26) -3.2(6) yes
C(23) C(22) C(27) C(28) 178.6(4) yes
C(23) C(24) C(25) C(26) -0.5(8) yes
C(24) C(23) C(22) C(27) 2.4(7) yes
C(24) C(25) C(26) C(27) -0.4(7) yes
C(25) C(26) C(27) C(28) 180.0(4) yes
C(26) C(27) C(28) C(29) 1.2(6) yes
C(27) C(28) C(29) C(30) 60.2(4) yes
C(28) C(29) O(1) C(31) -85.8(4) yes
C(30) C(29) O(1) C(31) 149.4(4) yes
C(30) C(29) O(1) C(31) 149.4(4) yes
